data_4033771
loop_
_publ_author_name
'Mart\'inez-Garc\'ia, Lucas'
'Lobato, Rub\'en'
'Prado, Gustavo'
'Monje, Pablo'
'Sardina, F. Javier'
'Paleo, M. Rita'

_publ_section_title
;
 C-C Bond-Forming and Bond-Breaking Processes from the Reaction of
 Diesters with Me<sub>3</sub>SnLi. Synthesis of Complex Bridged Polycycles
 and Dialkyl Aromatic Compounds.
;
_journal_issue 4
_journal_name_full 'The Journal of organic chemistry'
_journal_page_first 1887
_journal_page_last 1897
_journal_paper_doi 10.1021/acs.joc.8b02891
_journal_volume 84
_journal_year 2019
_chemical_compound_source 'synthesis as described'
_chemical_formula_moiety 'C24 H28 O4'
_chemical_formula_sum 'C24 H28 O4'
_chemical_formula_weight 380.46
_chemical_name_common JSRL494.Rx
_space_group_IT_number 14
_space_group_name_Hall '-P 2ybc'
_space_group_name_H-M_alt 'P 1 21/c 1'
_symmetry_cell_setting monoclinic
_symmetry_Int_Tables_number 14
_symmetry_space_group_name_Hall '-P 2ybc'
_symmetry_space_group_name_H-M 'P 1 21/c 1'
_atom_sites_solution_hydrogens geom
_atom_sites_solution_primary direct
_atom_sites_solution_secondary difmap
_audit_creation_date 2013-01-11T11:09:24-00:00
_audit_creation_method 'WinGX routine CIF_UPDATE'
_cell_angle_alpha 90
_cell_angle_beta 109.708(3)
_cell_angle_gamma 90
_cell_formula_units_Z 2
_cell_length_a 8.7541(5)
_cell_length_b 14.8903(9)
_cell_length_c 8.3727(4)
_cell_measurement_reflns_used 3938
_cell_measurement_temperature 100(2)
_cell_measurement_theta_max 27.24
_cell_measurement_theta_min 2.47
_cell_measurement_wavelength 0.71073
_cell_volume 1027.46(10)
_computing_cell_refinement 'APEX2 v2012.10-0 (Bruker AXS, 2012)'
_computing_data_collection 'APEX2 v2012.10-0 (Bruker AXS, 2012)'
_computing_data_reduction 'APEX2 v2012.10-0 (Bruker AXS, 2012)'
_computing_molecular_graphics 'Ortep-3 for Windows (Farrugia, 1997)'
_computing_publication_material 'WinGX publication routines (Farrugia, 1999)'
_computing_structure_refinement 'SHELXL-97 (Sheldrick, 2008)'
_computing_structure_solution 'SIR97 (Giacovazzo et al, 1997)'
_diffrn_ambient_temperature 100(2)
_diffrn_measured_fraction_theta_full 1
_diffrn_measured_fraction_theta_max 1
_diffrn_measurement_device_type 'Bruker X8 kappa APEXII CCD'
_diffrn_measurement_method 'omega and phi scans'
_diffrn_radiation_monochromator graphite
_diffrn_radiation_probe x-ray
_diffrn_radiation_type MoK\a
_diffrn_radiation_wavelength 0.71073
_diffrn_reflns_av_R_equivalents 0.0515
_diffrn_reflns_av_unetI/netI 0.0332
_diffrn_reflns_limit_h_max 10
_diffrn_reflns_limit_h_min -11
_diffrn_reflns_limit_k_max 19
_diffrn_reflns_limit_k_min 0
_diffrn_reflns_limit_l_max 11
_diffrn_reflns_limit_l_min 0
_diffrn_reflns_number 24208
_diffrn_reflns_theta_full 28.28
_diffrn_reflns_theta_max 28.28
_diffrn_reflns_theta_min 2.47
_exptl_absorpt_coefficient_mu 0.082
_exptl_absorpt_correction_T_max 0.9863
_exptl_absorpt_correction_T_min 0.8986
_exptl_absorpt_correction_type multi-scan
_exptl_absorpt_process_details 'BRUKER AXS - SADABS'
_exptl_crystal_colour colourless
_exptl_crystal_density_diffrn 1.23
_exptl_crystal_density_method 'not measured'
_exptl_crystal_description prism
_exptl_crystal_F_000 408
_exptl_crystal_size_max 0.33
_exptl_crystal_size_mid 0.27
_exptl_crystal_size_min 0.09
_refine_diff_density_max 0.356
_refine_diff_density_min -0.227
_refine_diff_density_rms 0.05
_refine_ls_extinction_method none
_refine_ls_goodness_of_fit_ref 1.13
_refine_ls_hydrogen_treatment constr
_refine_ls_matrix_type full
_refine_ls_number_parameters 129
_refine_ls_number_reflns 2550
_refine_ls_number_restraints 0
_refine_ls_restrained_S_all 1.13
_refine_ls_R_factor_all 0.0679
_refine_ls_R_factor_gt 0.0462
_refine_ls_shift/su_max 0
_refine_ls_shift/su_mean 0
_refine_ls_structure_factor_coef Fsqd
_refine_ls_weighting_details 'calc w=1/[\s^2^(Fo^2^)+(0.0580P)^2^+0.2124P] where P=(Fo^2^+2Fc^2^)/3'
_refine_ls_weighting_scheme calc
_refine_ls_wR_factor_gt 0.1169
_refine_ls_wR_factor_ref 0.1279
_reflns_number_gt 1890
_reflns_number_total 2550
_reflns_threshold_expression >2\s(I)
_cod_data_source_file jo8b02891_si_009.cif
_cod_data_source_block js10waa1n
_cod_original_sg_symbol_H-M 'P 21/c'
_cod_database_code 4033771

loop_
_symmetry_equiv_pos_as_xyz
'x, y, z'
'-x, y+1/2, -z+1/2'
'-x, -y, -z'
'x, -y-1/2, z-1/2'

loop_
_atom_site_label
_atom_site_type_symbol
_atom_site_fract_x
_atom_site_fract_y
_atom_site_fract_z
_atom_site_U_iso_or_equiv
_atom_site_adp_type
_atom_site_occupancy
_atom_site_symmetry_multiplicity
_atom_site_calc_flag
_atom_site_refinement_flags
C1 C 0.66380(16) 0.46875(9) 0.49193(17) 0.0174(3) Uani 1 1 d .
C2 C 0.50711(16) 0.41546(9) 0.41606(16) 0.0165(3) Uani 1 1 d .
C3 C 0.51333(17) 0.33512(10) 0.33188(18) 0.0208(3) Uani 1 1 d .
H3 H 0.6135 0.3167 0.3216 0.025 Uiso 1 1 calc R
C4 C 0.37807(17) 0.28180(10) 0.26336(17) 0.0220(3) Uani 1 1 d .
H4 H 0.3847 0.228 0.205 0.026 Uiso 1 1 calc R
C5 C 0.23224(17) 0.30774(10) 0.28072(17) 0.0216(3) Uani 1 1 d .
H5 H 0.1387 0.271 0.2366 0.026 Uiso 1 1 calc R
C6 C 0.22344(16) 0.38707(10) 0.36224(17) 0.0205(3) Uani 1 1 d .
H6 H 0.1231 0.4044 0.3735 0.025 Uiso 1 1 calc R
C7 C 0.35925(16) 0.44267(9) 0.42886(16) 0.0164(3) Uani 1 1 d .
C11 C 0.72812(16) 0.48736(10) 0.34532(18) 0.0208(3) Uani 1 1 d .
C14 C 0.6836(2) 0.56941(12) 0.0930(2) 0.0357(4) Uani 1 1 d .
H14A H 0.7937 0.5943 0.1298 0.054 Uiso 1 1 calc R
H14B H 0.6076 0.6132 0.0213 0.054 Uiso 1 1 calc R
H14C H 0.6804 0.5142 0.0284 0.054 Uiso 1 1 calc R
C21 C 0.79085(16) 0.41051(10) 0.62645(17) 0.0204(3) Uani 1 1 d .
H21A H 0.8131 0.3558 0.5708 0.024 Uiso 1 1 calc R
H21B H 0.8935 0.4447 0.6714 0.024 Uiso 1 1 calc R
C22 C 0.73630(18) 0.38302(11) 0.77292(18) 0.0253(3) Uani 1 1 d .
H22A H 0.7019 0.4372 0.8203 0.03 Uiso 1 1 calc R
H22B H 0.641 0.3429 0.7299 0.03 Uiso 1 1 calc R
C23 C 0.8674(2) 0.33537(13) 0.9131(2) 0.0375(4) Uani 1 1 d .
H23A H 0.9007 0.281 0.8677 0.056 Uiso 1 1 calc R
H23B H 0.8255 0.319 1.0038 0.056 Uiso 1 1 calc R
H23C H 0.9611 0.3753 0.9586 0.056 Uiso 1 1 calc R
O12 O 0.83943(13) 0.44978(8) 0.32194(15) 0.0358(3) Uani 1 1 d .
O13 O 0.63825(13) 0.54953(7) 0.23987(12) 0.0267(3) Uani 1 1 d .

loop_
_atom_site_aniso_label
_atom_site_aniso_U_11
_atom_site_aniso_U_22
_atom_site_aniso_U_33
_atom_site_aniso_U_23
_atom_site_aniso_U_13
_atom_site_aniso_U_12
C1 0.0124(6) 0.0194(7) 0.0211(6) 0.0007(5) 0.0064(5) 0.0005(5)
C2 0.0140(7) 0.0182(7) 0.0165(6) 0.0029(5) 0.0043(5) 0.0004(5)
C3 0.0172(7) 0.0214(7) 0.0243(7) 0.0000(6) 0.0074(6) 0.0017(6)
C4 0.0238(7) 0.0184(7) 0.0228(7) -0.0020(6) 0.0065(6) 0.0000(6)
C5 0.0169(7) 0.0215(8) 0.0225(7) 0.0006(6) 0.0014(5) -0.0028(6)
C6 0.0122(6) 0.0225(7) 0.0255(7) 0.0035(6) 0.0048(5) 0.0014(5)
C7 0.0136(6) 0.0182(7) 0.0165(6) 0.0023(5) 0.0039(5) 0.0020(5)
C11 0.0166(7) 0.0216(8) 0.0256(7) -0.0028(6) 0.0091(6) -0.0031(6)
C14 0.0515(11) 0.0372(10) 0.0251(8) 0.0010(7) 0.0217(8) -0.0056(8)
C21 0.0136(7) 0.0196(7) 0.0262(7) 0.0005(6) 0.0044(5) 0.0021(5)
C22 0.0206(7) 0.0289(8) 0.0255(7) 0.0076(6) 0.0065(6) 0.0045(6)
C23 0.0279(9) 0.0461(11) 0.0333(9) 0.0173(8) 0.0036(7) 0.0018(8)
O12 0.0276(6) 0.0453(7) 0.0414(6) 0.0053(6) 0.0208(5) 0.0099(5)
O13 0.0295(6) 0.0310(6) 0.0226(5) 0.0067(4) 0.0128(4) 0.0033(5)

loop_
_atom_type_symbol
_atom_type_description
_atom_type_scat_dispersion_real
_atom_type_scat_dispersion_imag
_atom_type_scat_source
C C 0.0033 0.0016 'International Tables Vol C Tables 4.2.6.8 and 6.1.1.4'
H H 0 0 'International Tables Vol C Tables 4.2.6.8 and 6.1.1.4'
O O 0.0106 0.006 'International Tables Vol C Tables 4.2.6.8 and 6.1.1.4'

loop_
_geom_angle_atom_site_label_1
_geom_angle_atom_site_label_2
_geom_angle_atom_site_label_3
_geom_angle
_geom_angle_site_symmetry_1
_geom_angle_site_symmetry_3
C7 C1 C2 113.59(11) 3_666 .
C7 C1 C11 109.26(11) 3_666 .
C2 C1 C11 106.33(11) . .
C7 C1 C21 109.64(11) 3_666 .
C2 C1 C21 109.57(11) . .
C11 C1 C21 108.30(11) . .
C7 C2 C3 118.82(12) . .
C7 C2 C1 122.98(12) . .
C3 C2 C1 118.19(12) . .
C4 C3 C2 121.86(13) . .
C4 C3 H3 119.1 . .
C2 C3 H3 119.1 . .
C3 C4 C5 119.16(13) . .
C3 C4 H4 120.4 . .
C5 C4 H4 120.4 . .
C6 C5 C4 119.81(13) . .
C6 C5 H5 120.1 . .
C4 C5 H5 120.1 . .
C5 C6 C7 121.44(13) . .
C5 C6 H6 119.3 . .
C7 C6 H6 119.3 . .
C2 C7 C6 118.86(13) . .
C2 C7 C1 123.29(12) . 3_666
C6 C7 C1 117.83(12) . 3_666
O12 C11 O13 123.13(13) . .
O12 C11 C1 125.74(14) . .
O13 C11 C1 111.07(11) . .
O13 C14 H14A 109.5 . .
O13 C14 H14B 109.5 . .
H14A C14 H14B 109.5 . .
O13 C14 H14C 109.5 . .
H14A C14 H14C 109.5 . .
H14B C14 H14C 109.5 . .
C22 C21 C1 113.19(11) . .
C22 C21 H21A 108.9 . .
C1 C21 H21A 108.9 . .
C22 C21 H21B 108.9 . .
C1 C21 H21B 108.9 . .
H21A C21 H21B 107.8 . .
C23 C22 C21 113.00(12) . .
C23 C22 H22A 109 . .
C21 C22 H22A 109 . .
C23 C22 H22B 109 . .
C21 C22 H22B 109 . .
H22A C22 H22B 107.8 . .
C22 C23 H23A 109.5 . .
C22 C23 H23B 109.5 . .
H23A C23 H23B 109.5 . .
C22 C23 H23C 109.5 . .
H23A C23 H23C 109.5 . .
H23B C23 H23C 109.5 . .
C11 O13 C14 115.76(12) . .

loop_
_geom_bond_atom_site_label_1
_geom_bond_atom_site_label_2
_geom_bond_distance
_geom_bond_site_symmetry_2
C1 C7 1.5200(19) 3_666
C1 C2 1.5255(18) .
C1 C11 1.5384(18) .
C1 C21 1.5533(19) .
C2 C7 1.3946(18) .
C2 C3 1.399(2) .
C3 C4 1.380(2) .
C3 H3 0.95 .
C4 C5 1.388(2) .
C4 H4 0.95 .
C5 C6 1.379(2) .
C5 H5 0.95 .
C6 C7 1.4009(19) .
C6 H6 0.95 .
C7 C1 1.5200(19) 3_666
C11 O12 1.1957(17) .
C11 O13 1.3367(18) .
C14 O13 1.4444(17) .
C14 H14A 0.98 .
C14 H14B 0.98 .
C14 H14C 0.98 .
C21 C22 1.5147(19) .
C21 H21A 0.99 .
C21 H21B 0.99 .
C22 C23 1.513(2) .
C22 H22A 0.99 .
C22 H22B 0.99 .
C23 H23A 0.98 .
C23 H23B 0.98 .
C23 H23C 0.98 .

loop_
_geom_torsion_atom_site_label_1
_geom_torsion_atom_site_label_2
_geom_torsion_atom_site_label_3
_geom_torsion_atom_site_label_4
_geom_torsion
_geom_torsion_site_symmetry_1
_geom_torsion_site_symmetry_4
C7 C1 C2 C7 -4.21(19) 3_666 .
C11 C1 C2 C7 -124.41(13) . .
C21 C1 C2 C7 118.77(13) . .
C7 C1 C2 C3 176.63(11) 3_666 .
C11 C1 C2 C3 56.43(15) . .
C21 C1 C2 C3 -60.39(15) . .
C7 C2 C3 C4 -0.8(2) . .
C1 C2 C3 C4 178.38(12) . .
C2 C3 C4 C5 -1.1(2) . .
C3 C4 C5 C6 1.5(2) . .
C4 C5 C6 C7 -0.1(2) . .
C3 C2 C7 C6 2.22(19) . .
C1 C2 C7 C6 -176.94(11) . .
C3 C2 C7 C1 -176.23(12) . 3_666
C1 C2 C7 C1 4.6(2) . 3_666
C5 C6 C7 C2 -1.8(2) . .
C5 C6 C7 C1 176.73(12) . 3_666
C7 C1 C11 O12 132.76(15) 3_666 .
C2 C1 C11 O12 -104.28(17) . .
C21 C1 C11 O12 13.4(2) . .
C7 C1 C11 O13 -49.98(15) 3_666 .
C2 C1 C11 O13 72.98(14) . .
C21 C1 C11 O13 -169.35(11) . .
C7 C1 C21 C22 64.29(15) 3_666 .
C2 C1 C21 C22 -60.99(15) . .
C11 C1 C21 C22 -176.57(12) . .
C1 C21 C22 C23 -173.49(13) . .
O12 C11 O13 C14 0.0(2) . .
C1 C11 O13 C14 -177.37(12) . .
